data_2018247
loop_
_publ_author_name
'Jones, Peter G.'
'Hopf, Henning'
'Silaghi, Anamaria'
'N\"ather, Christian'

_publ_section_title
;
 Concomitant but disappearing: two polymorphs of
 1,4-bis(tribromomethyl)benzene
;
_journal_coeditor_code FA3260
_journal_issue 10
_journal_name_full 'Acta Crystallographica Section C'
_journal_page_first o405
_journal_page_last o408
_journal_paper_doi 10.1107/S0108270111037930
_journal_volume 67
_journal_year 2011
_chemical_formula_iupac 'C8 H4 Br6'
_chemical_formula_moiety 'C8 H4 Br6'
_chemical_formula_sum 'C8 H4 Br6'
_chemical_formula_weight 579.57
_chemical_name_systematic
;
1,4-bis(tribromomethyl)benzene
;
_space_group_IT_number 14
_symmetry_cell_setting monoclinic
_symmetry_space_group_name_Hall '-P 2yn'
_symmetry_space_group_name_H-M 'P 1 21/n 1'
_atom_sites_solution_hydrogens geom
_atom_sites_solution_primary direct
_atom_sites_solution_secondary difmap
_audit_creation_method SHELXL97
_cell_angle_alpha 90.00
_cell_angle_beta 94.486(4)
_cell_angle_gamma 90.00
_cell_formula_units_Z 2
_cell_length_a 6.3150(3)
_cell_length_b 9.8178(4)
_cell_length_c 9.8398(4)
_cell_measurement_reflns_used 7251
_cell_measurement_temperature 100(2)
_cell_measurement_theta_max 30.7181
_cell_measurement_theta_min 2.9265
_cell_volume 608.19(5)
_computing_cell_refinement 'CrysAlis PRO (Oxford Diffraction, 2009)'
_computing_data_collection 'CrysAlis PRO (Oxford Diffraction, 2009)'
_computing_data_reduction 'CrysAlis PRO (Oxford Diffraction, 2009)'
_computing_molecular_graphics 'XP (Siemens, 1994)'
_computing_publication_material 'SHELXL97 (Sheldrick, 2008)'
_computing_structure_refinement 'SHELXL97 (Sheldrick, 2008)'
_computing_structure_solution 'SHELXS97 (Sheldrick, 2008)'
_diffrn_ambient_temperature 100(2)
_diffrn_detector_area_resol_mean 16.1419
_diffrn_measured_fraction_theta_full 0.986
_diffrn_measured_fraction_theta_max 0.944
_diffrn_measurement_device_type 'Oxford Xcalibur Eos'
_diffrn_measurement_method \w
_diffrn_radiation_monochromator graphite
_diffrn_radiation_source 'Enhance (Mo) X-ray Source'
_diffrn_radiation_type MoK\a
_diffrn_radiation_wavelength 0.71073
_diffrn_reflns_av_R_equivalents 0.0329
_diffrn_reflns_av_sigmaI/netI 0.0343
_diffrn_reflns_limit_h_max 8
_diffrn_reflns_limit_h_min -8
_diffrn_reflns_limit_k_max 13
_diffrn_reflns_limit_k_min -14
_diffrn_reflns_limit_l_max 13
_diffrn_reflns_limit_l_min -13
_diffrn_reflns_number 15682
_diffrn_reflns_theta_full 30.00
_diffrn_reflns_theta_max 30.79
_diffrn_reflns_theta_min 2.94
_exptl_absorpt_coefficient_mu 19.762
_exptl_absorpt_correction_T_max 1.00000
_exptl_absorpt_correction_T_min 0.55357
_exptl_absorpt_correction_type multi-scan
_exptl_absorpt_process_details '(CrysAlis PRO; Oxford Diffraction, 2009)'
_exptl_crystal_colour colourless
_exptl_crystal_density_diffrn 3.165
_exptl_crystal_density_method 'not measured'
_exptl_crystal_description prism
_exptl_crystal_F_000 524
_exptl_crystal_size_max 0.08
_exptl_crystal_size_mid 0.06
_exptl_crystal_size_min 0.03
_refine_diff_density_max 0.529
_refine_diff_density_min -0.533
_refine_ls_extinction_method none
_refine_ls_goodness_of_fit_ref 0.864
_refine_ls_hydrogen_treatment constr
_refine_ls_matrix_type full
_refine_ls_number_parameters 64
_refine_ls_number_reflns 1795
_refine_ls_number_restraints 0
_refine_ls_restrained_S_all 0.864
_refine_ls_R_factor_all 0.0238
_refine_ls_R_factor_gt 0.0153
_refine_ls_shift/su_max 0.001
_refine_ls_shift/su_mean 0.000
_refine_ls_structure_factor_coef Fsqd
_refine_ls_weighting_details 'calc w = 1/[\s^2^(Fo^2^)+(0.0111P)^2^] where P=(Fo^2^+2Fc^2^)/3'
_refine_ls_weighting_scheme calc
_refine_ls_wR_factor_gt 0.0256
_refine_ls_wR_factor_ref 0.0260
_reflns_number_gt 1449
_reflns_number_total 1795
_reflns_threshold_expression I>2\s(I)
_cod_data_source_file fa3260.cif
_cod_data_source_block Ia
_cod_original_sg_symbol_H-M 'P 21/n'
_cod_database_code 2018247
_cod_database_fobs_code 2018247

loop_
_symmetry_equiv_pos_as_xyz
'x, y, z'
'-x+1/2, y+1/2, -z+1/2'
'-x, -y, -z'
'x-1/2, -y-1/2, z-1/2'

loop_
_atom_site_type_symbol
_atom_site_label
_atom_site_fract_x
_atom_site_fract_y
_atom_site_fract_z
_atom_site_U_iso_or_equiv
_atom_site_adp_type
_atom_site_calc_flag
_atom_site_refinement_flags
_atom_site_occupancy
_atom_site_symmetry_multiplicity
Br Br1 0.48497(3) 0.14673(2) 0.38185(2) 0.01413(5) Uani d . 1 1
Br Br2 0.45320(3) 0.37459(2) 0.15381(2) 0.01700(6) Uani d . 1 1
Br Br3 0.89449(3) 0.24735(2) 0.25034(2) 0.01286(5) Uani d . 1 1
C C1 0.5516(3) 0.09760(18) 0.10138(19) 0.0067(4) Uani d . 1 1
C C2 0.7060(3) 0.04754(19) 0.0232(2) 0.0095(4) Uani d . 1 1
H H2 0.8478 0.0797 0.0381 0.011 Uiso calc R 1 1
C C3 0.3437(3) 0.04956(19) 0.0774(2) 0.0102(4) Uani d . 1 1
H H3 0.2354 0.0835 0.1301 0.012 Uiso calc R 1 1
C C4 0.5959(3) 0.20434(19) 0.2105(2) 0.0092(4) Uani d . 1 1

loop_
_atom_site_aniso_label
_atom_site_aniso_U_11
_atom_site_aniso_U_22
_atom_site_aniso_U_33
_atom_site_aniso_U_12
_atom_site_aniso_U_13
_atom_site_aniso_U_23
Br1 0.01701(11) 0.01814(12) 0.00751(10) -0.00361(9) 0.00278(8) -0.00222(8)
Br2 0.02362(12) 0.00858(10) 0.01762(11) 0.00541(9) -0.00595(9) -0.00269(8)
Br3 0.01056(10) 0.01386(11) 0.01406(11) -0.00266(8) 0.00036(8) -0.00617(8)
C1 0.0100(10) 0.0040(9) 0.0060(10) 0.0008(7) 0.0000(8) 0.0006(7)
C2 0.0073(9) 0.0109(10) 0.0103(10) -0.0018(8) 0.0003(8) -0.0001(8)
C3 0.0127(10) 0.0097(10) 0.0088(10) 0.0022(8) 0.0035(8) -0.0009(8)
C4 0.0087(10) 0.0088(10) 0.0100(10) -0.0001(8) 0.0004(8) 0.0002(8)

loop_
_atom_type_symbol
_atom_type_description
_atom_type_scat_dispersion_real
_atom_type_scat_dispersion_imag
_atom_type_scat_source
C C 0.0033 0.0016 'International Tables Vol C Tables 4.2.6.8 and 6.1.1.4'
H H 0.0000 0.0000 'International Tables Vol C Tables 4.2.6.8 and 6.1.1.4'
Br Br -0.2901 2.4595 'International Tables Vol C Tables 4.2.6.8 and 6.1.1.4'

loop_
_geom_angle_atom_site_label_1
_geom_angle_atom_site_label_2
_geom_angle_atom_site_label_3
_geom_angle_site_symmetry_1
_geom_angle_site_symmetry_3
_geom_angle
C2 C1 C3 . . 118.76(17)
C2 C1 C4 . . 122.99(17)
C3 C1 C4 . . 118.24(17)
C1 C2 C3 . 3_655 120.73(17)
C2 C3 C1 3_655 . 120.51(18)
C1 C4 Br3 . . 114.63(13)
C1 C4 Br1 . . 110.66(12)
Br3 C4 Br1 . . 107.21(9)
C1 C4 Br2 . . 109.51(13)
Br3 C4 Br2 . . 106.83(9)
Br1 C4 Br2 . . 107.70(9)
C1 C2 H2 . . 119.6
C3 C2 H2 3_655 . 119.6
C2 C3 H3 3_655 . 119.7
C1 C3 H3 . . 119.7

loop_
_geom_bond_atom_site_label_1
_geom_bond_atom_site_label_2
_geom_bond_site_symmetry_2
_geom_bond_distance
Br1 C4 . 1.959(2)
Br2 C4 . 1.9590(19)
Br3 C4 . 1.9424(19)
C1 C2 . 1.379(3)
C1 C3 . 1.398(3)
C1 C4 . 1.511(3)
C2 C3 3_655 1.392(3)
C3 C2 3_655 1.392(3)
C2 H2 . 0.9500
C3 H3 . 0.9500

loop_
_geom_hbond_atom_site_label_D
_geom_hbond_atom_site_label_H
_geom_hbond_atom_site_label_A
_geom_hbond_site_symmetry_A
_geom_hbond_distance_DH
_geom_hbond_distance_HA
_geom_hbond_distance_DA
_geom_hbond_angle_DHA
C3 H3 Br3 1_455 0.95 3.00 3.933(2) 166.2

loop_
_geom_torsion_atom_site_label_1
_geom_torsion_atom_site_label_2
_geom_torsion_atom_site_label_3
_geom_torsion_atom_site_label_4
_geom_torsion_site_symmetry_4
_geom_torsion
_geom_torsion_publ_flag
C3 C1 C2 C3 3_655 -0.4(3) ?
C4 C1 C2 C3 3_655 -179.16(18) ?
C2 C1 C3 C2 3_655 0.4(3) ?
C4 C1 C3 C2 3_655 179.22(17) ?
C2 C1 C4 Br3 . -8.3(2) y
C3 C1 C4 Br3 . 172.88(14) y
C2 C1 C4 Br1 . -129.69(17) y
C3 C1 C4 Br1 . 51.5(2) y
C2 C1 C4 Br2 . 111.73(18) y
C3 C1 C4 Br2 . -67.09(19) y
